data_7116814
loop_
_publ_author_name
'Nikoletta B. Bathori'
'Luigi R. Nassimbeni'
'Jacco van de Streek'

_publ_section_title
;
 One hydrogen bond does not a separation make, or does it? Resolution of
 amines by diacetoneketogulonic acid
;
_journal_name_full Chem.Commun.
_journal_page_first 5664
_journal_paper_doi 10.1039/C5cc00440C
_journal_volume 51
_journal_year 2015
_chemical_absolute_configuration rm
_chemical_formula_moiety 'C12 H17 O7, C5 H14 N'
_chemical_formula_sum 'C17 H31 N O7'
_chemical_formula_weight 361.43
_space_group_IT_number 19
_symmetry_cell_setting orthorhombic
_symmetry_Int_Tables_number 19
_symmetry_space_group_name_Hall 'P 2ac 2ab'
_symmetry_space_group_name_H-M 'P 21 21 21'
_atom_sites_solution_hydrogens geom
_atom_sites_solution_primary direct
_atom_sites_solution_secondary difmap
_audit_creation_method SHELXL-97
_audit_update_record
;
2013-07-16 deposited with the CCDC.
2015-02-17 downloaded from the CCDC.
;
_cell_angle_alpha 90.00
_cell_angle_beta 90.00
_cell_angle_gamma 90.00
_cell_formula_units_Z 4
_cell_length_a 6.3376(5)
_cell_length_b 15.4586(12)
_cell_length_c 20.0153(17)
_cell_measurement_reflns_used 4035
_cell_measurement_temperature 173(2)
_cell_measurement_theta_max 26.49
_cell_measurement_theta_min 1.66
_cell_volume 1960.9(3)
_computing_structure_refinement 'SHELXL-97 (Sheldrick, 1997)'
_computing_structure_solution 'SHELXS-97 (Sheldrick, 1990)'
_diffrn_ambient_temperature 173(2)
_diffrn_measured_fraction_theta_full 0.997
_diffrn_measured_fraction_theta_max 0.997
_diffrn_radiation_monochromator graphite
_diffrn_radiation_type MoK\a
_diffrn_radiation_wavelength 0.71073
_diffrn_reflns_av_R_equivalents 0.0324
_diffrn_reflns_av_sigmaI/netI 0.0346
_diffrn_reflns_limit_h_max 7
_diffrn_reflns_limit_h_min -7
_diffrn_reflns_limit_k_max 19
_diffrn_reflns_limit_k_min -17
_diffrn_reflns_limit_l_max 25
_diffrn_reflns_limit_l_min -25
_diffrn_reflns_number 11503
_diffrn_reflns_theta_full 26.49
_diffrn_reflns_theta_max 26.49
_diffrn_reflns_theta_min 1.66
_diffrn_source 'fine-focus sealed tube'
_exptl_absorpt_coefficient_mu 0.094
_exptl_absorpt_correction_type none
_exptl_crystal_colour colorless
_exptl_crystal_density_diffrn 1.224
_exptl_crystal_density_method 'not measured'
_exptl_crystal_description rod
_exptl_crystal_F_000 784
_exptl_crystal_size_max 0.35
_exptl_crystal_size_mid 0.19
_exptl_crystal_size_min 0.18
_refine_diff_density_max 0.192
_refine_diff_density_min -0.146
_refine_diff_density_rms 0.032
_refine_ls_abs_structure_details 'Flack H D (1983), Acta Cryst. A39, 876-881'
_refine_ls_extinction_method none
_refine_ls_goodness_of_fit_ref 0.919
_refine_ls_hydrogen_treatment noref
_refine_ls_matrix_type full
_refine_ls_number_parameters 236
_refine_ls_number_reflns 4035
_refine_ls_number_restraints 3
_refine_ls_restrained_S_all 0.921
_refine_ls_R_factor_all 0.0400
_refine_ls_R_factor_gt 0.0323
_refine_ls_shift/su_max 0.000
_refine_ls_shift/su_mean 0.000
_refine_ls_structure_factor_coef Fsqd
_refine_ls_weighting_details 'calc w=1/[\s^2^(Fo^2^)+(0.0428P)^2^+0.4299P] where P=(Fo^2^+2Fc^2^)/3'
_refine_ls_weighting_scheme calc
_refine_ls_wR_factor_gt 0.0765
_refine_ls_wR_factor_ref 0.0812
_reflns_number_gt 3545
_reflns_number_total 4035
_reflns_threshold_expression >2sigma(I)
_cod_data_source_file c5cc00440c2.cif
_cod_data_source_block rmebuam
_cod_database_code 7116814

loop_
_symmetry_equiv_pos_as_xyz
'x, y, z'
'-x+1/2, -y, z+1/2'
'x+1/2, -y+1/2, -z'
'-x, y+1/2, -z+1/2'

loop_
_atom_site_label
_atom_site_type_symbol
_atom_site_fract_x
_atom_site_fract_y
_atom_site_fract_z
_atom_site_U_iso_or_equiv
_atom_site_adp_type
_atom_site_occupancy
_atom_site_symmetry_multiplicity
_atom_site_calc_flag
_atom_site_refinement_flags
O15 O 0.56438(17) 0.16469(7) 0.03018(5) 0.0267(2) Uani 1 1 d .
O3 O 0.32609(18) 0.02128(6) 0.00896(5) 0.0276(2) Uani 1 1 d .
O8 O 0.55689(17) -0.13235(7) -0.03301(5) 0.0282(2) Uani 1 1 d .
N25 N 0.13491(17) 0.20069(7) 0.05866(5) 0.0224(3) Uani 1 1 d D
O1 O 0.36716(18) 0.04767(6) 0.12197(5) 0.0286(2) Uani 1 1 d .
O14 O 0.82811(17) 0.07052(7) 0.04653(6) 0.0318(3) Uani 1 1 d .
O6 O 0.2961(2) -0.09228(8) -0.11025(6) 0.0407(3) Uani 1 1 d .
O11 O 0.46643(19) -0.09115(7) 0.13976(5) 0.0305(3) Uani 1 1 d .
C2 C 0.4713(2) 0.02294(9) 0.06167(7) 0.0224(3) Uani 1 1 d .
C4 C 0.2338(3) -0.06412(10) 0.00754(8) 0.0297(4) Uani 1 1 d .
H4 H 0.1237 -0.0695 0.0431 0.036 Uiso 1 1 calc R
C13 C 0.6397(2) 0.09137(9) 0.04415(7) 0.0221(3) Uani 1 1 d .
C9 C 0.4210(2) -0.12294(9) 0.02342(7) 0.0245(3) Uani 1 1 d .
H9 H 0.3745 -0.1802 0.0415 0.029 Uiso 1 1 calc R
C10 C 0.5428(2) -0.07105(9) 0.07477(7) 0.0231(3) Uani 1 1 d .
H10 H 0.6989 -0.0786 0.0707 0.028 Uiso 1 1 calc R
C24 C 0.3483(3) 0.35821(11) 0.12556(9) 0.0377(4) Uani 1 1 d .
H24A H 0.4835 0.3808 0.1417 0.057 Uiso 1 1 calc R
H24B H 0.2346 0.3977 0.1385 0.057 Uiso 1 1 calc R
H24C H 0.3524 0.3531 0.0768 0.057 Uiso 1 1 calc R
C12 C 0.4250(3) -0.01164(10) 0.17378(8) 0.0308(4) Uani 1 1 d .
C21 C 0.1071(2) 0.22523(10) 0.13055(7) 0.0256(3) Uani 1 1 d .
H21 H 0.0883 0.1705 0.1566 0.031 Uiso 1 1 calc R
C17 C 0.3576(3) -0.24606(11) -0.08847(8) 0.0379(4) Uani 1 1 d .
H17A H 0.2745 -0.2587 -0.1286 0.057 Uiso 1 1 calc R
H17B H 0.2664 -0.2493 -0.0490 0.057 Uiso 1 1 calc R
H17C H 0.4719 -0.2885 -0.0844 0.057 Uiso 1 1 calc R
C19 C 0.6200(3) 0.02082(12) 0.20942(9) 0.0429(5) Uani 1 1 d .
H19A H 0.5910 0.0776 0.2291 0.064 Uiso 1 1 calc R
H19B H 0.7365 0.0258 0.1774 0.064 Uiso 1 1 calc R
H19C H 0.6590 -0.0200 0.2448 0.064 Uiso 1 1 calc R
C7 C 0.4513(3) -0.15520(11) -0.09387(8) 0.0332(4) Uani 1 1 d .
C23 C 0.3060(3) 0.27369(12) 0.23235(8) 0.0417(4) Uani 1 1 d .
H23C H 0.1894 0.3107 0.2470 0.063 Uiso 1 1 calc R
H23B H 0.4399 0.2978 0.2483 0.063 Uiso 1 1 calc R
H23A H 0.2871 0.2154 0.2506 0.063 Uiso 1 1 calc R
C5 C 0.1382(3) -0.08046(11) -0.05990(9) 0.0390(4) Uani 1 1 d .
H5B H 0.0482 -0.1327 -0.0577 0.047 Uiso 1 1 calc R
H5A H 0.0472 -0.0309 -0.0723 0.047 Uiso 1 1 calc R
C16 C 0.6181(3) -0.14932(14) -0.14745(9) 0.0474(5) Uani 1 1 d .
H16A H 0.6771 -0.0907 -0.1481 0.071 Uiso 1 1 calc R
H16B H 0.5548 -0.1623 -0.1910 0.071 Uiso 1 1 calc R
H16C H 0.7306 -0.1911 -0.1380 0.071 Uiso 1 1 calc R
C20 C -0.0946(3) 0.27736(13) 0.13755(10) 0.0421(4) Uani 1 1 d .
H20A H -0.2129 0.2444 0.1189 0.063 Uiso 1 1 calc R
H20B H -0.0800 0.3321 0.1133 0.063 Uiso 1 1 calc R
H20C H -0.1212 0.2892 0.1849 0.063 Uiso 1 1 calc R
C22 C 0.3086(3) 0.26936(11) 0.15627(7) 0.0279(3) Uani 1 1 d .
H22 H 0.4300 0.2316 0.1433 0.033 Uiso 1 1 calc R
C18 C 0.2350(2) -0.02481(11) 0.21939(9) 0.0492(5) Uani 1 1 d .
H18A H 0.1131 -0.0427 0.1926 0.074 Uiso 1 1 calc R
H18B H 0.2026 0.0295 0.2425 0.074 Uiso 1 1 calc R
H18C H 0.2673 -0.0697 0.2524 0.074 Uiso 1 1 calc R
H25A H 0.2682 0.1817 0.0493 0.034(5) Uiso 1 1 d RD
H25B H 0.0345 0.1632 0.0439 0.040(5) Uiso 1 1 d RD
H25C H 0.1072 0.2425 0.0277 0.041(5) Uiso 1 1 d RD

loop_
_atom_site_aniso_label
_atom_site_aniso_U_11
_atom_site_aniso_U_22
_atom_site_aniso_U_33
_atom_site_aniso_U_23
_atom_site_aniso_U_13
_atom_site_aniso_U_12
O15 0.0247(5) 0.0185(5) 0.0368(6) 0.0053(4) 0.0038(5) -0.0011(5)
O3 0.0246(6) 0.0185(5) 0.0399(6) 0.0052(4) -0.0116(5) -0.0025(4)
O8 0.0275(6) 0.0289(5) 0.0282(5) 0.0008(4) -0.0045(5) -0.0045(5)
N25 0.0186(6) 0.0195(6) 0.0290(6) 0.0006(5) -0.0013(5) -0.0003(5)
O1 0.0275(6) 0.0240(5) 0.0344(6) 0.0070(4) 0.0068(5) 0.0042(4)
O14 0.0190(5) 0.0248(5) 0.0515(7) 0.0011(5) 0.0004(5) -0.0021(4)
O6 0.0476(8) 0.0343(6) 0.0401(6) 0.0106(5) -0.0184(6) -0.0086(6)
O11 0.0395(7) 0.0220(5) 0.0300(5) 0.0055(4) -0.0006(5) 0.0003(5)
C2 0.0184(7) 0.0189(7) 0.0298(7) 0.0032(6) -0.0012(6) 0.0008(6)
C4 0.0232(8) 0.0212(7) 0.0448(9) 0.0045(7) -0.0058(7) -0.0056(6)
C13 0.0213(7) 0.0199(7) 0.0251(7) -0.0010(5) -0.0005(6) -0.0019(6)
C9 0.0241(8) 0.0181(6) 0.0311(8) 0.0035(6) -0.0040(6) -0.0040(6)
C10 0.0208(7) 0.0186(7) 0.0298(7) 0.0043(6) -0.0025(6) 0.0007(6)
C24 0.0393(10) 0.0357(9) 0.0382(9) 0.0002(7) -0.0054(8) -0.0154(8)
C12 0.0347(9) 0.0251(8) 0.0325(8) 0.0046(6) 0.0024(7) 0.0039(7)
C21 0.0224(8) 0.0253(7) 0.0290(7) -0.0013(6) 0.0045(6) -0.0033(6)
C17 0.0481(11) 0.0307(9) 0.0349(9) -0.0013(7) -0.0065(8) -0.0114(8)
C19 0.0543(13) 0.0360(9) 0.0383(9) -0.0021(8) -0.0110(9) 0.0024(9)
C7 0.0379(9) 0.0329(9) 0.0287(8) 0.0027(7) -0.0082(7) -0.0095(8)
C23 0.0497(11) 0.0438(10) 0.0316(8) -0.0012(7) -0.0011(8) -0.0087(9)
C5 0.0298(9) 0.0320(9) 0.0553(10) 0.0047(8) -0.0181(8) -0.0050(7)
C16 0.0516(12) 0.0590(12) 0.0316(9) 0.0020(8) -0.0036(8) -0.0186(10)
C20 0.0233(9) 0.0495(11) 0.0535(10) -0.0189(9) 0.0039(8) 0.0019(8)
C22 0.0243(8) 0.0305(8) 0.0289(8) -0.0016(6) 0.0009(6) -0.0023(7)
C18 0.0560(13) 0.0441(11) 0.0475(11) 0.0148(9) 0.0206(10) 0.0063(10)

loop_
_atom_type_symbol
_atom_type_description
_atom_type_scat_dispersion_real
_atom_type_scat_dispersion_imag
_atom_type_scat_source
C C 0.0033 0.0016 'International Tables Vol C Tables 4.2.6.8 and 6.1.1.4'
H H 0.0000 0.0000 'International Tables Vol C Tables 4.2.6.8 and 6.1.1.4'
N N 0.0061 0.0033 'International Tables Vol C Tables 4.2.6.8 and 6.1.1.4'
O O 0.0106 0.0060 'International Tables Vol C Tables 4.2.6.8 and 6.1.1.4'

loop_
_geom_angle_atom_site_label_1
_geom_angle_atom_site_label_2
_geom_angle_atom_site_label_3
_geom_angle
C2 O3 C4 107.32(11)
C9 O8 C7 114.55(12)
C2 O1 C12 108.82(11)
C7 O6 C5 114.12(12)
C10 O11 C12 108.07(11)
O3 C2 O1 109.78(12)
O3 C2 C13 107.21(11)
O1 C2 C13 109.16(11)
O3 C2 C10 107.67(11)
O1 C2 C10 104.12(11)
C13 C2 C10 118.72(12)
O3 C4 C5 109.57(13)
O3 C4 C9 103.04(12)
C5 C4 C9 113.60(14)
O14 C13 O15 127.41(13)
O14 C13 C2 118.69(13)
O15 C13 C2 113.88(12)
O8 C9 C10 106.45(12)
O8 C9 C4 111.36(12)
C10 C9 C4 102.79(12)
O11 C10 C9 109.36(12)
O11 C10 C2 105.13(12)
C9 C10 C2 103.50(11)
O11 C12 O1 104.64(12)
O11 C12 C19 111.08(14)
O1 C12 C19 109.78(14)
O11 C12 C18 108.39(14)
O1 C12 C18 108.48(13)
C19 C12 C18 114.02(15)
N25 C21 C20 108.80(13)
N25 C21 C22 109.66(12)
C20 C21 C22 115.67(13)
O6 C7 O8 110.50(13)
O6 C7 C16 106.23(14)
O8 C7 C16 105.20(14)
O6 C7 C17 112.10(14)
O8 C7 C17 110.34(13)
C16 C7 C17 112.19(16)
O6 C5 C4 111.83(14)
C23 C22 C24 111.39(14)
C23 C22 C21 110.21(13)
C24 C22 C21 113.70(13)

loop_
_geom_bond_atom_site_label_1
_geom_bond_atom_site_label_2
_geom_bond_distance
O15 C13 1.2612(17)
O3 C2 1.4000(17)
O3 C4 1.4442(18)
O8 C9 1.4279(18)
O8 C7 1.4340(18)
N25 C21 1.4983(19)
O1 C2 1.4277(18)
O1 C12 1.4318(19)
O14 C13 1.2379(19)
O6 C7 1.421(2)
O6 C5 1.432(2)
O11 C10 1.4223(18)
O11 C12 1.4295(19)
C2 C13 1.543(2)
C2 C10 1.5444(19)
C4 C5 1.501(2)
C4 C9 1.528(2)
C9 C10 1.515(2)
C24 C22 1.526(2)
C12 C19 1.513(3)
C12 C18 1.525(2)
C21 C20 1.518(2)
C21 C22 1.536(2)
C17 C7 1.529(2)
C7 C16 1.508(3)
C23 C22 1.524(2)
